data_7116575
loop_
_publ_author_name
'Shefali Vaidya'
'Apoorva Upadhyay'
'Saurabh Kumar Singh'
'Tulika Gupta'
'Subrata Tewary'
'Stuart K. Langley'
'James P. S. Walsh'
'Keith S. Murray'
'Gopalan Rajaraman'
'Maheswaran Shanmugam'

_publ_section_title
;
 A synthetic strategy for switching the single ion anisotropy in
 tetrahedral Co(II) complexes
;
_journal_name_full Chem.Commun.
_journal_page_first 3739
_journal_paper_doi 10.1039/C4cc08305A
_journal_volume 51
_journal_year 2015
_chemical_formula_sum 'C15 H13 Br2 Co N5 S'
_chemical_formula_weight 514.11
_chemical_name_systematic
; 
 ? 
;
_space_group_IT_number 2
_symmetry_cell_setting triclinic
_symmetry_space_group_name_Hall '-P 1'
_symmetry_space_group_name_H-M 'P -1'
_atom_sites_solution_hydrogens geom
_atom_sites_solution_primary direct
_atom_sites_solution_secondary difmap
_audit_creation_method SHELXL-97
_cell_angle_alpha 77.19(4)
_cell_angle_beta 80.64(5)
_cell_angle_gamma 68.94(4)
_cell_formula_units_Z 2
_cell_length_a 8.441(7)
_cell_length_b 9.015(8)
_cell_length_c 13.725(13)
_cell_measurement_temperature 100(2)
_cell_measurement_theta_max 27.50
_cell_measurement_theta_min 3.06
_cell_volume 946.4(15)
_computing_cell_refinement
;
CrystalClear-SM Expert 2.1 b24 (Rigaku, 2012)
;
_computing_data_collection
;
CrystalClear-SM Expert 2.1 b24 (Rigaku, 2012)
;
_computing_data_reduction
;
CrystalClear-SM Expert 2.1 b24 (Rigaku, 2012)
;
_computing_molecular_graphics 'Bruker SHELXTL'
_computing_publication_material 'Bruker SHELXTL'
_computing_structure_refinement 'SHELXL-97 (Sheldrick, 2008)'
_computing_structure_solution 'SHELXS-97 (Sheldrick, 2008)'
_diffrn_ambient_temperature 100(2)
_diffrn_measured_fraction_theta_full 0.973
_diffrn_measured_fraction_theta_max 0.973
_diffrn_measurement_device_type
;
Rigaku Saturn724+ (4x4 bin mode)
;
_diffrn_radiation_monochromator graphite
_diffrn_radiation_source 'fine-focus sealed tube'
_diffrn_radiation_type MoK\a
_diffrn_radiation_wavelength 0.71075
_diffrn_reflns_av_R_equivalents 0.0884
_diffrn_reflns_av_sigmaI/netI 0.0926
_diffrn_reflns_limit_h_max 9
_diffrn_reflns_limit_h_min -10
_diffrn_reflns_limit_k_max 8
_diffrn_reflns_limit_k_min -11
_diffrn_reflns_limit_l_max 17
_diffrn_reflns_limit_l_min -17
_diffrn_reflns_number 14665
_diffrn_reflns_theta_full 27.50
_diffrn_reflns_theta_max 27.50
_diffrn_reflns_theta_min 3.06
_exptl_absorpt_coefficient_mu 5.245
_exptl_absorpt_correction_T_max 0.5961
_exptl_absorpt_correction_T_min 0.4202
_exptl_absorpt_correction_type numerical
_exptl_crystal_colour Green
_exptl_crystal_density_diffrn 1.804
_exptl_crystal_density_method 'not measured'
_exptl_crystal_description Needle
_exptl_crystal_F_000 502
_exptl_crystal_size_max 0.20
_exptl_crystal_size_mid 0.16
_exptl_crystal_size_min 0.11
_refine_diff_density_max 1.942
_refine_diff_density_min -1.305
_refine_diff_density_rms 0.180
_refine_ls_extinction_method none
_refine_ls_goodness_of_fit_ref 1.096
_refine_ls_hydrogen_treatment mixed
_refine_ls_matrix_type full
_refine_ls_number_parameters 218
_refine_ls_number_reflns 4220
_refine_ls_number_restraints 0
_refine_ls_restrained_S_all 1.096
_refine_ls_R_factor_all 0.1005
_refine_ls_R_factor_gt 0.0741
_refine_ls_shift/su_max 0.000
_refine_ls_shift/su_mean 0.000
_refine_ls_structure_factor_coef Fsqd
_refine_ls_weighting_details 'calc w=1/[\s^2^(Fo^2^)+(0.0558P)^2^+4.7396P] where P=(Fo^2^+2Fc^2^)/3'
_refine_ls_weighting_scheme calc
_refine_ls_wR_factor_gt 0.1484
_refine_ls_wR_factor_ref 0.1626
_reflns_number_gt 3290
_reflns_number_total 4220
_reflns_threshold_expression >2sigma(I)
_cod_data_source_file c4cc08305a2-1.cif
_cod_data_source_block shelxl_1
_cod_original_sg_symbol_H-M P-1
_cod_database_code 7116575

loop_
_symmetry_equiv_pos_as_xyz
'x, y, z'
'-x, -y, -z'

loop_
_atom_site_label
_atom_site_type_symbol
_atom_site_fract_x
_atom_site_fract_y
_atom_site_fract_z
_atom_site_U_iso_or_equiv
_atom_site_adp_type
_atom_site_occupancy
_atom_site_symmetry_multiplicity
_atom_site_calc_flag
_atom_site_refinement_flags
Br11 Br 0.11937(10) 0.62258(8) -0.11794(6) 0.0249(2) Uani 1 1 d .
Br12 Br 0.26361(10) 0.42043(9) -0.35561(6) 0.0236(2) Uani 1 1 d .
Co1 Co 0.31286(13) 0.39526(11) -0.18353(8) 0.0202(3) Uani 1 1 d .
S11 S 0.2962(2) 0.1415(2) -0.11584(14) 0.0191(4) Uani 1 1 d .
N11 N 0.3448(8) 0.2162(7) 0.0589(4) 0.0176(13) Uani 1 1 d .
N12 N 0.3102(7) 0.1658(6) 0.1557(5) 0.0166(13) Uani 1 1 d .
N13 N 0.2368(8) 0.0518(7) 0.1673(5) 0.0176(13) Uani 1 1 d .
N14 N 0.2209(7) 0.0264(6) 0.0799(5) 0.0167(13) Uani 1 1 d .
C11 C 0.2864(9) 0.1290(7) 0.0122(6) 0.0166(15) Uani 1 1 d .
C12 C 0.3443(10) 0.2273(8) 0.2359(5) 0.0174(15) Uani 1 1 d .
C13 C 0.2059(10) 0.3032(8) 0.3007(6) 0.0237(17) Uani 1 1 d .
H13 H 0.0924 0.3124 0.2938 0.028 Uiso 1 1 calc R
C14 C 0.2440(10) 0.3639(9) 0.3751(6) 0.0241(17) Uani 1 1 d .
H14 H 0.1542 0.4175 0.4199 0.029 Uiso 1 1 calc R
C15 C 0.4121(10) 0.3479(9) 0.3856(6) 0.0245(17) Uani 1 1 d .
H15 H 0.4360 0.3883 0.4378 0.029 Uiso 1 1 calc R
C16 C 0.5436(11) 0.2724(9) 0.3190(6) 0.0276(18) Uani 1 1 d .
H16 H 0.6576 0.2614 0.3260 0.033 Uiso 1 1 calc R
C17 C 0.5101(10) 0.2133(8) 0.2427(6) 0.0214(16) Uani 1 1 d .
H17 H 0.5995 0.1642 0.1962 0.026 Uiso 1 1 calc R
C18 C 0.1800(10) -0.0292(8) 0.2625(6) 0.0203(16) Uani 1 1 d .
C19 C 0.0137(10) -0.0293(8) 0.2747(6) 0.0237(17) Uani 1 1 d .
H19 H -0.0605 0.0254 0.2232 0.028 Uiso 1 1 calc R
C20 C -0.0419(11) -0.1116(9) 0.3642(6) 0.0267(18) Uani 1 1 d .
H20 H -0.1550 -0.1142 0.3749 0.032 Uiso 1 1 calc R
C21 C 0.0716(12) -0.1907(9) 0.4384(6) 0.032(2) Uani 1 1 d .
H21 H 0.0340 -0.2458 0.5000 0.039 Uiso 1 1 calc R
C22 C 0.2387(11) -0.1899(10) 0.4233(6) 0.033(2) Uani 1 1 d .
H22 H 0.3141 -0.2455 0.4741 0.039 Uiso 1 1 calc R
C23 C 0.2946(10) -0.1095(9) 0.3356(6) 0.0236(17) Uani 1 1 d .
H23 H 0.4081 -0.1081 0.3247 0.028 Uiso 1 1 calc R
N31 N 0.5495(8) 0.3823(7) -0.1641(6) 0.0268(16) Uani 1 1 d .
C31 C 0.6830(11) 0.3662(8) -0.1497(6) 0.0240(17) Uani 1 1 d .
C32 C 0.8590(10) 0.3397(9) -0.1330(7) 0.0294(19) Uani 1 1 d .
H32A H 0.9100 0.2293 -0.0973 0.044 Uiso 1 1 calc R
H32B H 0.8597 0.4168 -0.0928 0.044 Uiso 1 1 calc R
H32C H 0.9251 0.3554 -0.1977 0.044 Uiso 1 1 calc R

loop_
_atom_site_aniso_label
_atom_site_aniso_U_11
_atom_site_aniso_U_22
_atom_site_aniso_U_33
_atom_site_aniso_U_23
_atom_site_aniso_U_13
_atom_site_aniso_U_12
Br11 0.0210(5) 0.0214(4) 0.0308(5) -0.0064(3) -0.0015(3) -0.0045(3)
Br12 0.0236(5) 0.0257(4) 0.0225(4) -0.0046(3) -0.0031(3) -0.0090(3)
Co1 0.0161(6) 0.0190(5) 0.0253(6) -0.0026(4) -0.0037(4) -0.0057(4)
S11 0.0199(10) 0.0178(8) 0.0203(10) -0.0031(7) -0.0043(7) -0.0063(7)
N11 0.019(4) 0.019(3) 0.018(3) -0.005(2) -0.005(3) -0.007(2)
N12 0.013(3) 0.012(3) 0.025(3) -0.005(2) -0.001(3) -0.005(2)
N13 0.015(3) 0.018(3) 0.021(3) -0.002(2) -0.002(3) -0.007(2)
N14 0.010(3) 0.017(3) 0.022(3) 0.001(2) -0.003(2) -0.005(2)
C11 0.008(4) 0.012(3) 0.028(4) -0.006(3) -0.003(3) 0.000(3)
C12 0.023(4) 0.018(3) 0.015(4) -0.007(3) -0.004(3) -0.008(3)
C13 0.021(4) 0.021(3) 0.027(4) 0.001(3) -0.005(3) -0.007(3)
C14 0.021(4) 0.037(4) 0.018(4) -0.010(3) 0.001(3) -0.012(3)
C15 0.023(5) 0.030(4) 0.024(4) -0.004(3) 0.003(3) -0.014(3)
C16 0.026(5) 0.036(4) 0.028(5) -0.007(3) -0.002(4) -0.018(4)
C17 0.013(4) 0.023(3) 0.030(4) -0.005(3) -0.002(3) -0.008(3)
C18 0.022(4) 0.016(3) 0.021(4) -0.004(3) -0.002(3) -0.005(3)
C19 0.020(4) 0.021(3) 0.030(4) 0.000(3) -0.002(3) -0.009(3)
C20 0.023(5) 0.030(4) 0.030(5) -0.003(3) 0.004(4) -0.017(3)
C21 0.041(6) 0.028(4) 0.029(5) -0.001(3) 0.006(4) -0.019(4)
C22 0.033(5) 0.036(4) 0.026(5) 0.002(3) -0.002(4) -0.013(4)
C23 0.023(4) 0.026(4) 0.025(4) -0.003(3) -0.007(3) -0.010(3)
N31 0.012(4) 0.024(3) 0.045(5) -0.004(3) -0.006(3) -0.007(3)
C31 0.031(5) 0.016(3) 0.025(4) -0.001(3) -0.006(4) -0.008(3)
C32 0.025(5) 0.024(4) 0.042(5) -0.002(3) -0.015(4) -0.010(3)

loop_
_atom_type_symbol
_atom_type_description
_atom_type_scat_dispersion_real
_atom_type_scat_dispersion_imag
_atom_type_scat_source
C C 0.0033 0.0016 'International Tables Vol C Tables 4.2.6.8 and 6.1.1.4'
H H 0.0000 0.0000 'International Tables Vol C Tables 4.2.6.8 and 6.1.1.4'
Br Br -0.2901 2.4595 'International Tables Vol C Tables 4.2.6.8 and 6.1.1.4'
Co Co 0.3494 0.9721 'International Tables Vol C Tables 4.2.6.8 and 6.1.1.4'
N N 0.0061 0.0033 'International Tables Vol C Tables 4.2.6.8 and 6.1.1.4'
S S 0.1246 0.1234 'International Tables Vol C Tables 4.2.6.8 and 6.1.1.4'

loop_
_geom_angle_atom_site_label_1
_geom_angle_atom_site_label_2
_geom_angle_atom_site_label_3
_geom_angle
N31 Co1 S11 105.73(19)
N31 Co1 Br11 107.1(2)
S11 Co1 Br11 119.30(9)
N31 Co1 Br12 114.5(2)
S11 Co1 Br12 101.24(8)
Br11 Co1 Br12 109.24(7)
C11 S11 Co1 104.6(2)
N12 N11 C11 103.7(6)
N11 N12 N13 109.8(6)
N11 N12 C12 124.4(6)
N13 N12 C12 125.7(6)
N14 N13 N12 110.3(5)
N14 N13 C18 124.4(6)
N12 N13 C18 125.3(6)
N13 N14 C11 104.8(6)
N14 C11 N11 111.4(6)
N14 C11 S11 123.1(6)
N11 C11 S11 125.6(5)
C17 C12 C13 123.4(7)
C17 C12 N12 118.1(6)
C13 C12 N12 118.4(7)
C14 C13 C12 116.5(8)
C14 C13 H13 121.7
C12 C13 H13 121.7
C13 C14 C15 121.4(7)
C13 C14 H14 119.3
C15 C14 H14 119.3
C16 C15 C14 119.6(8)
C16 C15 H15 120.2
C14 C15 H15 120.2
C17 C16 C15 120.7(8)
C17 C16 H16 119.7
C15 C16 H16 119.7
C12 C17 C16 118.4(7)
C12 C17 H17 120.8
C16 C17 H17 120.8
C19 C18 C23 122.9(7)
C19 C18 N13 117.3(7)
C23 C18 N13 119.7(7)
C18 C19 C20 118.4(8)
C18 C19 H19 120.8
C20 C19 H19 120.8
C19 C20 C21 119.0(7)
C19 C20 H20 120.5
C21 C20 H20 120.5
C22 C21 C20 121.1(7)
C22 C21 H21 119.4
C20 C21 H21 119.4
C23 C22 C21 120.3(8)
C23 C22 H22 119.9
C21 C22 H22 119.9
C22 C23 C18 118.2(8)
C22 C23 H23 120.9
C18 C23 H23 120.9
C31 N31 Co1 175.8(6)
N31 C31 C32 177.7(8)
C31 C32 H32A 109.5
C31 C32 H32B 109.5
H32A C32 H32B 109.5
C31 C32 H32C 109.5
H32A C32 H32C 109.5
H32B C32 H32C 109.5

loop_
_geom_bond_atom_site_label_1
_geom_bond_atom_site_label_2
_geom_bond_distance
Br11 Co1 2.369(2)
Br12 Co1 2.412(3)
Co1 N31 2.017(7)
Co1 S11 2.316(3)
S11 C11 1.726(8)
N11 N12 1.327(8)
N11 C11 1.369(9)
N12 N13 1.348(8)
N12 C12 1.445(9)
N13 N14 1.306(9)
N13 C18 1.448(9)
N14 C11 1.357(8)
C12 C17 1.377(11)
C12 C13 1.407(10)
C13 C14 1.389(11)
C13 H13 0.9500
C14 C15 1.401(11)
C14 H14 0.9500
C15 C16 1.390(11)
C15 H15 0.9500
C16 C17 1.383(11)
C16 H16 0.9500
C17 H17 0.9500
C18 C19 1.387(11)
C18 C23 1.398(11)
C19 C20 1.392(10)
C19 H19 0.9500
C20 C21 1.403(12)
C20 H20 0.9500
C21 C22 1.394(12)
C21 H21 0.9500
C22 C23 1.368(10)
C22 H22 0.9500
C23 H23 0.9500
N31 C31 1.128(10)
C31 C32 1.466(12)
C32 H32A 0.9800
C32 H32B 0.9800
C32 H32C 0.9800

loop_
_geom_hbond_atom_site_label_D
_geom_hbond_atom_site_label_H
_geom_hbond_atom_site_label_A
_geom_hbond_distance_DH
_geom_hbond_distance_HA
_geom_hbond_distance_DA
_geom_hbond_angle_DHA
_geom_hbond_site_symmetry_A
C13 H13 Br11 0.95 3.06 3.802(9) 135.6 2_565
C19 H19 Br11 0.95 3.08 3.697(8) 124.3 2_565
C32 H32B Br11 0.98 2.86 3.575(10) 130.3 2_665
C15 H15 Br12 0.95 2.99 3.689(8) 131.2 1_556

loop_
_geom_torsion_atom_site_label_1
_geom_torsion_atom_site_label_2
_geom_torsion_atom_site_label_3
_geom_torsion_atom_site_label_4
_geom_torsion
N31 Co1 S11 C11 72.2(3)
Br11 Co1 S11 C11 -48.3(3)
Br12 Co1 S11 C11 -168.1(2)
C11 N11 N12 N13 0.9(7)
C11 N11 N12 C12 -178.1(6)
N11 N12 N13 N14 -0.4(7)
C12 N12 N13 N14 178.5(6)
N11 N12 N13 C18 -179.3(6)
C12 N12 N13 C18 -0.3(10)
N12 N13 N14 C11 -0.3(7)
C18 N13 N14 C11 178.6(6)
N13 N14 C11 N11 0.8(8)
N13 N14 C11 S11 179.7(5)
N12 N11 C11 N14 -1.0(7)
N12 N11 C11 S11 -179.9(5)
Co1 S11 C11 N14 157.7(5)
Co1 S11 C11 N11 -23.6(6)
N11 N12 C12 C17 -59.4(9)
N13 N12 C12 C17 121.8(7)
N11 N12 C12 C13 118.5(7)
N13 N12 C12 C13 -60.3(9)
C17 C12 C13 C14 -0.8(11)
N12 C12 C13 C14 -178.5(6)
C12 C13 C14 C15 -0.9(11)
C13 C14 C15 C16 1.3(11)
C14 C15 C16 C17 0.0(11)
C13 C12 C17 C16 2.0(11)
N12 C12 C17 C16 179.8(6)
C15 C16 C17 C12 -1.6(11)
N14 N13 C18 C19 -51.1(9)
N12 N13 C18 C19 127.7(7)
N14 N13 C18 C23 126.0(8)
N12 N13 C18 C23 -55.2(9)
C23 C18 C19 C20 0.7(11)
N13 C18 C19 C20 177.7(6)
C18 C19 C20 C21 0.1(11)
C19 C20 C21 C22 -0.9(12)
C20 C21 C22 C23 0.9(13)
C21 C22 C23 C18 -0.1(12)
C19 C18 C23 C22 -0.7(11)
N13 C18 C23 C22 -177.6(7)
S11 Co1 N31 C31 -9(10)
Br11 Co1 N31 C31 119(10)
Br12 Co1 N31 C31 -120(10)
Co1 N31 C31 C32 63(29)
